data_2014053
loop_
_publ_author_name
'Glidewell, Christopher'
'Low, John N.'
'Skakle, Janet M. S.'
'Wardell, James L.'

_publ_section_title
;
 (<i>E</i>)-1-(2-Hydroxyphenyl)propan-2-one <i>O</i>-methyloxime forms
 hydrogen-bonded chains of edge-fused <i>R</i>f&#x0331;{_4^4}(16) and
 <i>R</i>f&#x0331;{_4^4}(24) rings
;
_journal_issue 4
_journal_name_full 'Acta Crystallographica Section C'
_journal_page_first o245
_journal_page_last o247
_journal_paper_doi 10.1107/S0108270104003737
_journal_volume 60
_journal_year 2004
_chemical_formula_iupac 'C10 H13 N O2'
_chemical_formula_moiety 'C10 H13 N O2'
_chemical_formula_sum 'C10 H13 N O2'
_chemical_formula_weight 179.21
_chemical_name_systematic
;
(E)-1-(2-Hydroxyphenyl)propan-2-one O-methyloxime
;
_space_group_IT_number 2
_symmetry_cell_setting triclinic
_symmetry_space_group_name_Hall '-P 1'
_symmetry_space_group_name_H-M 'P -1'
_atom_sites_solution_hydrogens geom
_atom_sites_solution_primary direct
_atom_sites_solution_secondary difmap
_cell_angle_alpha 89.7146(12)
_cell_angle_beta 68.5508(11)
_cell_angle_gamma 77.0903(10)
_cell_formula_units_Z 4
_cell_length_a 9.3723(2)
_cell_length_b 9.4254(2)
_cell_length_c 12.3080(3)
_cell_measurement_reflns_used 4492
_cell_measurement_temperature 120(2)
_cell_measurement_theta_max 27.58
_cell_measurement_theta_min 2.97
_cell_volume 982.85(4)
_computing_cell_refinement 'DENZO-SMN (Otwinowski & Minor, 1997)'
_computing_data_collection 'KappaCCD Server Software (Nonius, 1997)'
_computing_data_reduction DENZO-SMN
_computing_molecular_graphics 'PLATON (Spek, 2003)'
_computing_publication_material 'SHELXL97 and PRPKAPPA (Ferguson, 1999)'
_computing_structure_refinement 'OSCAIL and SHELXL97 (Sheldrick, 1997)'
_computing_structure_solution 'OSCAIL (McArdle, 2003) and SHELXS97 (Sheldrick, 1997)'
_diffrn_ambient_temperature 120(2)
_diffrn_measured_fraction_theta_full 0.998
_diffrn_measured_fraction_theta_max 0.988
_diffrn_measurement_device_type Kappa-CCD
_diffrn_measurement_method '\f scans, and \w scans with \k offsets'
_diffrn_radiation_monochromator graphite
_diffrn_radiation_source 'rotating anode'
_diffrn_radiation_type 'Mo K\a'
_diffrn_radiation_wavelength 0.71073
_diffrn_reflns_av_R_equivalents 0.0325
_diffrn_reflns_av_sigmaI/netI 0.0537
_diffrn_reflns_limit_h_max 12
_diffrn_reflns_limit_h_min -12
_diffrn_reflns_limit_k_max 12
_diffrn_reflns_limit_k_min -12
_diffrn_reflns_limit_l_max 15
_diffrn_reflns_limit_l_min -15
_diffrn_reflns_number 8474
_diffrn_reflns_theta_full 26.50
_diffrn_reflns_theta_max 27.58
_diffrn_reflns_theta_min 2.97
_diffrn_standards_decay_% negligible
_exptl_absorpt_coefficient_mu 0.085
_exptl_absorpt_correction_T_max 0.997
_exptl_absorpt_correction_T_min 0.978
_exptl_absorpt_correction_type multi-scan
_exptl_absorpt_process_details '(SORTAV; Blessing 1995, 1997)'
_exptl_crystal_colour colourless
_exptl_crystal_density_diffrn 1.211
_exptl_crystal_density_meas ?
_exptl_crystal_density_method 'not measured'
_exptl_crystal_description plate
_exptl_crystal_F_000 384
_exptl_crystal_size_max 0.20
_exptl_crystal_size_mid 0.20
_exptl_crystal_size_min 0.04
_refine_diff_density_max 0.320
_refine_diff_density_min -0.323
_refine_ls_extinction_coef 0.034(6)
_refine_ls_extinction_expression Fc^*^=kFc[1+0.001xFc^2^\l^3^/sin(2\q)]^-1/4^
_refine_ls_extinction_method 'SHELXL97 (Sheldrick, 1997)'
_refine_ls_goodness_of_fit_ref 1.090
_refine_ls_hydrogen_treatment constr
_refine_ls_matrix_type full
_refine_ls_number_parameters 240
_refine_ls_number_reflns 4492
_refine_ls_number_restraints 0
_refine_ls_restrained_S_all 1.090
_refine_ls_R_factor_all 0.0692
_refine_ls_R_factor_gt 0.0508
_refine_ls_shift/su_max 0.000
_refine_ls_shift/su_mean 0.000
_refine_ls_structure_factor_coef Fsqd
_refine_ls_weighting_details 'w = 1/[\s^2^(Fo^2^)+(0.0707P)^2^+0.2766P] where P=(Fo^2^+2Fc^2^)/3'
_refine_ls_weighting_scheme calc
_refine_ls_wR_factor_gt 0.1356
_refine_ls_wR_factor_ref 0.1543
_reflns_number_gt 3441
_reflns_number_total 4492
_reflns_threshold_expression I>2\s(I)
_cod_data_source_file sk1704.cif
_cod_data_source_block I
_cod_depositor_comments
;
The following automatic conversions were performed:

'_exptl_crystal_density_meas' value 'not measured' was changed to '?'
- the value is perceived as not measured.

Automatic conversion script
Id: cif_fix_values 3008 2015-01-20 13:52:24Z robertas 
;
_cod_database_code 2014053
_cod_database_fobs_code 2014053

loop_
_symmetry_equiv_pos_as_xyz
'x, y, z'
'-x, -y, -z'

loop_
_atom_site_label
_atom_site_fract_x
_atom_site_fract_y
_atom_site_fract_z
_atom_site_U_iso_or_equiv
_atom_site_adp_type
_atom_site_calc_flag
_atom_site_refinement_flags
_atom_site_occupancy
_atom_site_disorder_assembly
_atom_site_disorder_group
_atom_site_type_symbol
O1 0.39534(15) 0.36002(12) 0.57489(10) 0.0303(3) Uani d . 1 . . O
O2 0.55460(14) 0.17204(13) 0.03400(10) 0.0289(3) Uani d . 1 . . O
C11 0.32061(19) 0.26467(17) 0.64453(13) 0.0235(3) Uani d . 1 . . C
C12 0.38170(19) 0.20224(17) 0.72650(14) 0.0242(3) Uani d . 1 . . C
C13 0.3119(2) 0.09933(19) 0.79440(15) 0.0290(4) Uani d . 1 . . C
C14 0.1839(2) 0.0602(2) 0.78326(16) 0.0337(4) Uani d . 1 . . C
C15 0.1214(2) 0.1258(2) 0.70438(15) 0.0320(4) Uani d . 1 . . C
C16 0.1889(2) 0.22874(18) 0.63541(14) 0.0275(4) Uani d . 1 . . C
C17 0.5215(2) 0.24310(17) 0.74141(15) 0.0264(4) Uani d . 1 . . C
C18 0.65818(19) 0.11186(17) 0.71219(14) 0.0234(3) Uani d . 1 . . C
C19 0.7379(2) 0.0466(2) 0.58836(14) 0.0320(4) Uani d . 1 . . C
N18 0.69418(15) 0.06114(14) 0.79775(12) 0.0236(3) Uani d . 1 . . N
O18 0.82216(13) -0.06457(12) 0.76048(10) 0.0292(3) Uani d . 1 . . O
C20 0.8404(2) -0.1266(2) 0.86204(17) 0.0340(4) Uani d . 1 . . C
C21 0.64437(19) 0.24590(17) 0.06690(14) 0.0235(3) Uani d . 1 . . C
C22 0.58684(19) 0.30253(16) 0.18393(14) 0.0235(3) Uani d . 1 . . C
C23 0.6739(2) 0.38166(18) 0.21835(15) 0.0285(4) Uani d . 1 . . C
C24 0.8157(2) 0.40444(19) 0.14040(17) 0.0322(4) Uani d . 1 . . C
C25 0.8737(2) 0.34384(18) 0.02540(16) 0.0312(4) Uani d . 1 . . C
C26 0.7887(2) 0.26469(18) -0.01102(14) 0.0269(4) Uani d . 1 . . C
C27 0.4323(2) 0.28037(17) 0.27188(14) 0.0254(4) Uani d . 1 . . C
C28 0.30726(19) 0.42157(17) 0.30663(13) 0.0236(3) Uani d . 1 . . C
C29 0.2531(2) 0.4943(2) 0.21552(15) 0.0310(4) Uani d . 1 . . C
N28 0.25907(16) 0.47231(14) 0.41354(12) 0.0247(3) Uani d . 1 . . N
O28 0.14343(14) 0.60645(13) 0.43818(10) 0.0302(3) Uani d . 1 . . O
C30 0.0975(2) 0.6536(2) 0.55899(15) 0.0357(4) Uani d . 1 . . C
H1 0.3482 0.3917 0.5301 0.036 Uiso calc R 1 . . H
H13 0.3532 0.0551 0.8496 0.035 Uiso calc R 1 . . H
H14 0.1391 -0.0114 0.8295 0.040 Uiso calc R 1 . . H
H15 0.0323 0.1006 0.6973 0.038 Uiso calc R 1 . . H
H16 0.1451 0.2746 0.5820 0.033 Uiso calc R 1 . . H
H17A 0.5533 0.3202 0.6893 0.032 Uiso calc R 1 . . H
H17B 0.4910 0.2824 0.8233 0.032 Uiso calc R 1 . . H
H19A 0.8470 0.0571 0.5573 0.048 Uiso calc R 1 . . H
H19B 0.6813 0.0970 0.5409 0.048 Uiso calc R 1 . . H
H19C 0.7377 -0.0573 0.5857 0.048 Uiso calc R 1 . . H
H20A 0.8600 -0.0541 0.9082 0.051 Uiso calc R 1 . . H
H20B 0.9298 -0.2123 0.8380 0.051 Uiso calc R 1 . . H
H20C 0.7439 -0.1561 0.9096 0.051 Uiso calc R 1 . . H
H2 0.6009 0.1418 -0.0371 0.035 Uiso calc R 1 . . H
H23 0.6353 0.4213 0.2974 0.034 Uiso calc R 1 . . H
H24 0.8723 0.4607 0.1653 0.039 Uiso calc R 1 . . H
H25 0.9719 0.3567 -0.0284 0.037 Uiso calc R 1 . . H
H26 0.8292 0.2231 -0.0896 0.032 Uiso calc R 1 . . H
H27A 0.3962 0.2074 0.2373 0.031 Uiso calc R 1 . . H
H27B 0.4489 0.2419 0.3424 0.031 Uiso calc R 1 . . H
H29A 0.2626 0.5958 0.2146 0.046 Uiso calc R 1 . . H
H29B 0.1427 0.4924 0.2338 0.046 Uiso calc R 1 . . H
H29C 0.3186 0.4423 0.1385 0.046 Uiso calc R 1 . . H
H30A 0.1888 0.6717 0.5727 0.054 Uiso calc R 1 . . H
H30B 0.0584 0.5776 0.6078 0.054 Uiso calc R 1 . . H
H30C 0.0140 0.7438 0.5792 0.054 Uiso calc R 1 . . H

loop_
_atom_site_aniso_label
_atom_site_aniso_U_11
_atom_site_aniso_U_22
_atom_site_aniso_U_33
_atom_site_aniso_U_12
_atom_site_aniso_U_13
_atom_site_aniso_U_23
O1 0.0409(7) 0.0296(6) 0.0294(6) -0.0130(5) -0.0207(6) 0.0091(5)
O2 0.0307(7) 0.0358(7) 0.0212(6) -0.0106(5) -0.0091(5) -0.0026(5)
C11 0.0275(8) 0.0199(7) 0.0204(7) -0.0023(6) -0.0078(6) -0.0015(6)
C12 0.0245(8) 0.0218(7) 0.0239(8) -0.0005(6) -0.0093(7) -0.0022(6)
C13 0.0274(9) 0.0313(9) 0.0266(8) -0.0029(7) -0.0104(7) 0.0057(7)
C14 0.0271(9) 0.0359(9) 0.0353(10) -0.0095(8) -0.0074(8) 0.0081(8)
C15 0.0224(9) 0.0378(10) 0.0333(9) -0.0063(7) -0.0080(7) -0.0023(8)
C16 0.0262(9) 0.0303(8) 0.0252(8) -0.0019(7) -0.0112(7) -0.0023(7)
C17 0.0315(9) 0.0225(8) 0.0283(8) -0.0047(7) -0.0159(7) 0.0018(6)
C18 0.0230(8) 0.0251(8) 0.0246(8) -0.0085(6) -0.0100(6) 0.0020(6)
C19 0.0328(10) 0.0369(10) 0.0233(8) -0.0068(8) -0.0081(7) -0.0008(7)
N18 0.0212(7) 0.0225(7) 0.0263(7) -0.0023(5) -0.0098(6) -0.0010(5)
O18 0.0243(6) 0.0278(6) 0.0315(6) 0.0029(5) -0.0110(5) -0.0013(5)
C20 0.0332(10) 0.0317(9) 0.0430(10) -0.0040(7) -0.0230(8) 0.0077(8)
C21 0.0263(8) 0.0220(7) 0.0248(8) -0.0047(6) -0.0131(7) 0.0037(6)
C22 0.0255(8) 0.0201(7) 0.0241(8) -0.0009(6) -0.0110(7) 0.0017(6)
C23 0.0330(9) 0.0240(8) 0.0291(9) -0.0008(7) -0.0156(7) -0.0025(7)
C24 0.0295(9) 0.0269(8) 0.0458(10) -0.0060(7) -0.0209(8) 0.0006(8)
C25 0.0244(9) 0.0284(9) 0.0402(10) -0.0057(7) -0.0118(7) 0.0077(7)
C26 0.0276(9) 0.0262(8) 0.0242(8) -0.0020(7) -0.0093(7) 0.0030(6)
C27 0.0306(9) 0.0235(8) 0.0210(8) -0.0057(7) -0.0088(7) 0.0012(6)
C28 0.0234(8) 0.0263(8) 0.0219(8) -0.0072(6) -0.0087(6) 0.0031(6)
C29 0.0322(9) 0.0362(9) 0.0247(8) -0.0043(8) -0.0133(7) 0.0040(7)
N28 0.0241(7) 0.0225(7) 0.0258(7) -0.0022(5) -0.0092(6) 0.0023(5)
O28 0.0288(6) 0.0288(6) 0.0269(6) 0.0041(5) -0.0096(5) -0.0005(5)
C30 0.0360(10) 0.0335(9) 0.0279(9) 0.0003(8) -0.0057(8) -0.0046(7)

loop_
_atom_type_symbol
_atom_type_description
_atom_type_scat_dispersion_real
_atom_type_scat_dispersion_imag
_atom_type_scat_source
C C 0.0033 0.0016 'International Tables Vol C Tables 4.2.6.8 and 6.1.1.4'
H H 0.0000 0.0000 'International Tables Vol C Tables 4.2.6.8 and 6.1.1.4'
N N 0.0061 0.0033 'International Tables Vol C Tables 4.2.6.8 and 6.1.1.4'
O O 0.0106 0.0060 'International Tables Vol C Tables 4.2.6.8 and 6.1.1.4'

loop_
_geom_angle_atom_site_label_1
_geom_angle_atom_site_label_2
_geom_angle_atom_site_label_3
_geom_angle
_geom_angle_publ_flag
C11 O1 H1 109.5 no
O1 C11 C16 122.20(14) no
O1 C11 C12 117.53(14) no
C16 C11 C12 120.26(14) no
C13 C12 C11 118.40(14) no
C13 C12 C17 120.10(14) no
C11 C12 C17 121.50(14) no
C14 C13 C12 121.51(15) no
C14 C13 H13 119.2 no
C12 C13 H13 119.2 no
C13 C14 C15 119.62(16) no
C13 C14 H14 120.2 no
C15 C14 H14 120.2 no
C14 C15 C16 120.05(16) no
C14 C15 H15 120.0 no
C16 C15 H15 120.0 no
C15 C16 C11 120.09(15) no
C15 C16 H16 120.0 no
C11 C16 H16 120.0 no
C18 C17 C12 110.43(13) no
C18 C17 H17A 109.6 no
C12 C17 H17A 109.6 no
C18 C17 H17B 109.6 no
C12 C17 H17B 109.6 no
H17A C17 H17B 108.1 no
C17 C18 N18 116.52(14) y
C17 C18 C19 118.82(14) y
N18 C18 C19 124.62(15) y
C18 C19 H19A 109.5 no
C18 C19 H19B 109.5 no
H19A C19 H19B 109.5 no
C18 C19 H19C 109.5 no
H19A C19 H19C 109.5 no
H19B C19 H19C 109.5 no
C18 N18 O18 111.66(13) y
N18 O18 C20 108.27(12) y
O18 C20 H20A 109.5 no
O18 C20 H20B 109.5 no
H20A C20 H20B 109.5 no
O18 C20 H20C 109.5 no
H20A C20 H20C 109.5 no
H20B C20 H20C 109.5 no
C21 O2 H2 109.5 no
O2 C21 C26 122.37(14) no
O2 C21 C22 117.59(14) no
C26 C21 C22 120.04(15) no
C23 C22 C21 118.52(15) no
C23 C22 C27 120.09(14) no
C21 C22 C27 121.39(14) no
C24 C23 C22 121.78(16) no
C24 C23 H23 119.1 no
C22 C23 H23 119.1 no
C23 C24 C25 119.06(15) no
C23 C24 H24 120.5 no
C25 C24 H24 120.5 no
C26 C25 C24 120.16(16) no
C26 C25 H25 119.9 no
C24 C25 H25 119.9 no
C25 C26 C21 120.38(16) no
C25 C26 H26 119.8 no
C21 C26 H26 119.8 no
C28 C27 C22 111.11(13) no
C28 C27 H27A 109.4 no
C22 C27 H27A 109.4 no
C28 C27 H27B 109.4 no
C22 C27 H27B 109.4 no
H27A C27 H27B 108.0 no
C27 C28 N28 115.95(13) y
C27 C28 C29 119.00(14) y
N28 C28 C29 125.01(15) y
C28 C29 H29A 109.5 no
C28 C29 H29B 109.5 no
H29A C29 H29B 109.5 no
C28 C29 H29C 109.5 no
H29A C29 H29C 109.5 no
H29B C29 H29C 109.5 no
C28 N28 O28 112.21(12) y
N28 O28 C30 107.86(12) y
O28 C30 H30A 109.5 no
O28 C30 H30B 109.5 no
H30A C30 H30B 109.5 no
O28 C30 H30C 109.5 no
H30A C30 H30C 109.5 no
H30B C30 H30C 109.5 no

loop_
_geom_bond_atom_site_label_1
_geom_bond_atom_site_label_2
_geom_bond_site_symmetry_2
_geom_bond_distance
_geom_bond_publ_flag
O1 C11 . 1.367(2) y
O1 H1 . 0.84 no
C11 C16 . 1.393(2) no
C11 C12 . 1.399(2) no
C12 C13 . 1.394(2) no
C12 C17 . 1.517(2) no
C13 C14 . 1.383(2) no
C13 H13 . 0.95 no
C14 C15 . 1.384(2) no
C14 H14 . 0.95 no
C15 C16 . 1.391(2) no
C15 H15 . 0.95 no
C16 H16 . 0.95 no
C17 C18 . 1.503(2) no
C17 H17A . 0.99 no
C17 H17B . 0.99 no
C18 N18 . 1.278(2) y
C18 C19 . 1.494(2) no
C19 H19A . 0.98 no
C19 H19B . 0.98 no
C19 H19C . 0.98 no
N18 O18 . 1.422(2) y
O18 C20 . 1.428(2) no
C20 H20A . 0.98 no
C20 H20B . 0.98 no
C20 H20C . 0.98 no
O2 C21 . 1.368(2) y
O2 H2 . 0.84 no
C21 C26 . 1.392(2) no
C21 C22 . 1.401(2) no
C22 C23 . 1.389(2) no
C22 C27 . 1.516(2) no
C23 C24 . 1.388(3) no
C23 H23 . 0.95 no
C24 C25 . 1.390(3) no
C24 H24 . 0.95 no
C25 C26 . 1.387(2) no
C25 H25 . 0.95 no
C26 H26 . 0.95 no
C27 C28 . 1.507(2) no
C27 H27A . 0.99 no
C27 H27B . 0.99 no
C28 N28 . 1.280(2) y
C28 C29 . 1.496(2) no
C29 H29A . 0.98 no
C29 H29B . 0.98 no
C29 H29C . 0.98 no
N28 O28 . 1.420(2) y
O28 C30 . 1.431(2) no
C30 H30A . 0.98 no
C30 H30B . 0.98 no
C30 H30C . 0.98 no

loop_
_geom_hbond_atom_site_label_D
_geom_hbond_atom_site_label_H
_geom_hbond_atom_site_label_A
_geom_hbond_site_symmetry_A
_geom_hbond_distance_DH
_geom_hbond_distance_HA
_geom_hbond_distance_DA
_geom_hbond_angle_DHA
_geom_hbond_publ_flag
O1 H1 N28 . 0.84 1.98 2.815(2) 174 y
O2 H2 N18 1_554 0.84 1.97 2.810(2) 175 y
C23 H23 O1 2_666 0.95 2.50 3.313(2) 144 y

loop_
_geom_torsion_atom_site_label_1
_geom_torsion_atom_site_label_2
_geom_torsion_atom_site_label_3
_geom_torsion_atom_site_label_4
_geom_torsion
_geom_torsion_publ_flag
O1 C11 C12 C13 -176.92(14) no
C16 C11 C12 C13 2.8(2) no
O1 C11 C12 C17 2.5(2) no
C16 C11 C12 C17 -177.87(15) no
C11 C12 C13 C14 -0.9(3) no
C17 C12 C13 C14 179.72(16) no
C12 C13 C14 C15 -1.0(3) no
C13 C14 C15 C16 1.1(3) no
C14 C15 C16 C11 0.8(3) no
O1 C11 C16 C15 176.94(15) no
C12 C11 C16 C15 -2.7(2) no
C13 C12 C17 C18 61.69(19) no
C11 C12 C17 C18 -117.67(16) y
C12 C17 C18 N18 -110.41(16) no
C12 C17 C18 C19 67.29(18) no
C17 C18 N18 O18 178.57(12) y
C18 N18 O18 C20 -171.79(13) y
C19 C18 N18 O18 1.0(2) y
O2 C21 C22 C23 -178.10(13) no
C26 C21 C22 C23 2.4(2) no
O2 C21 C22 C27 1.2(2) no
C26 C21 C22 C27 -178.27(14) no
C21 C22 C23 C24 -0.6(2) no
C27 C22 C23 C24 -179.92(15) no
C22 C23 C24 C25 -1.3(3) no
C23 C24 C25 C26 1.5(2) no
C24 C25 C26 C21 0.3(2) no
O2 C21 C26 C25 178.22(14) no
C22 C21 C26 C25 -2.3(2) no
C23 C22 C27 C28 69.43(18) no
C21 C22 C27 C28 -109.88(16) y
C22 C27 C28 N28 -114.08(16) no
C22 C27 C28 C29 63.76(18) no
C27 C28 N28 O28 179.05(12) y
C28 N28 O28 C30 179.96(14) y
C29 C28 N28 O28 1.4(2) y

loop_
_cod_related_entry_id
_cod_related_entry_database
_cod_related_entry_code
1 ChemSpider 21107563
